data_1512936
loop_
_publ_author_name
'Timothy J. Boyle'
'Leigh Anna M. Ottley'

_publ_section_title
;
 Structural characterization of the coordination behavior of
 4,4'-di-methoxy,2,2'-di-ol-benzophenone modified metal
 alkoxides
;
_journal_issue 1
_journal_name_full 'Inorganica Chimica Acta'
_journal_page_first 69
_journal_page_last 80
_journal_paper_doi 10.1016/j.ica.2010.08.047
_journal_volume 364
_journal_year 2010
_chemical_formula_sum 'C58 H76 N4 O14 Zr2'
_chemical_formula_weight 1235.67
_chemical_name_systematic
; 
 ? 
;
_space_group_IT_number 2
_symmetry_cell_setting triclinic
_symmetry_space_group_name_Hall '-P 1'
_symmetry_space_group_name_H-M 'P -1'
_atom_sites_solution_hydrogens geom
_atom_sites_solution_primary direct
_atom_sites_solution_secondary difmap
_audit_creation_method SHELXL-97
_cell_angle_alpha 82.717(8)
_cell_angle_beta 74.810(8)
_cell_angle_gamma 67.420(8)
_cell_formula_units_Z 1
_cell_length_a 10.656(5)
_cell_length_b 10.881(5)
_cell_length_c 14.684(7)
_cell_measurement_reflns_used 2613
_cell_measurement_temperature 173(2)
_cell_measurement_theta_max 20.86
_cell_measurement_theta_min 2.34
_cell_volume 1516.5(12)
_computing_cell_refinement 'Bruker SMART'
_computing_data_collection 'Bruker SMART'
_computing_data_reduction 'Bruker SAINT'
_computing_molecular_graphics 'Bruker SHELXTL'
_computing_publication_material 'Bruker SHELXTL'
_computing_structure_refinement 'SHELXL-97 (Sheldrick, 1997)'
_computing_structure_solution 'SHELXS-97 (Sheldrick, 1990)'
_diffrn_ambient_temperature 173(2)
_diffrn_measured_fraction_theta_full 0.980
_diffrn_measured_fraction_theta_max 0.980
_diffrn_measurement_device_type 'CCD area detector'
_diffrn_measurement_method 'phi and omega scans'
_diffrn_radiation_monochromator graphite
_diffrn_radiation_source 'fine-focus sealed tube'
_diffrn_radiation_type MoK\a
_diffrn_radiation_wavelength 0.71073
_diffrn_reflns_av_R_equivalents 0.0407
_diffrn_reflns_av_sigmaI/netI 0.0683
_diffrn_reflns_limit_h_max 12
_diffrn_reflns_limit_h_min -12
_diffrn_reflns_limit_k_max 12
_diffrn_reflns_limit_k_min -13
_diffrn_reflns_limit_l_max 17
_diffrn_reflns_limit_l_min -17
_diffrn_reflns_number 10954
_diffrn_reflns_theta_full 25.33
_diffrn_reflns_theta_max 25.33
_diffrn_reflns_theta_min 2.03
_exptl_absorpt_coefficient_mu 0.408
_exptl_absorpt_correction_T_max 0.956
_exptl_absorpt_correction_T_min 0.929
_exptl_absorpt_correction_type empirical
_exptl_absorpt_process_details SADABS
_exptl_crystal_colour yellow
_exptl_crystal_density_diffrn 1.353
_exptl_crystal_density_meas ?
_exptl_crystal_density_method 'not measured'
_exptl_crystal_description plate
_exptl_crystal_F_000 644
_exptl_crystal_size_max 0.20
_exptl_crystal_size_mid 0.15
_exptl_crystal_size_min 0.11
_refine_diff_density_max 1.655
_refine_diff_density_min -0.823
_refine_diff_density_rms 0.211
_refine_ls_extinction_coef 0.234(18)
_refine_ls_extinction_expression Fc^*^=kFc[1+0.001xFc^2^\l^3^/sin(2\q)]^-1/4^
_refine_ls_extinction_method SHELXL
_refine_ls_goodness_of_fit_ref 1.120
_refine_ls_hydrogen_treatment constr
_refine_ls_matrix_type full
_refine_ls_number_parameters 362
_refine_ls_number_reflns 5433
_refine_ls_number_restraints 6
_refine_ls_restrained_S_all 1.119
_refine_ls_R_factor_all 0.1087
_refine_ls_R_factor_gt 0.0982
_refine_ls_shift/su_max 0.905
_refine_ls_shift/su_mean 0.075
_refine_ls_structure_factor_coef Fsqd
_refine_ls_weighting_details 'calc w=1/[\s^2^(Fo^2^)+(0.1538P)^2^+8.9011P] where P=(Fo^2^+2Fc^2^)/3'
_refine_ls_weighting_scheme calc
_refine_ls_wR_factor_gt 0.2686
_refine_ls_wR_factor_ref 0.2771
_reflns_number_gt 4738
_reflns_number_total 5433
_reflns_threshold_expression >2sigma(I)
_cod_data_source_file 2010-69.cif
_cod_data_source_block 9jn182s
_cod_depositor_comments
;
The following automatic conversions were performed:

'_symmetry_cell_setting' value 'Triclinic' changed to 'triclinic'
according to the built-in table from CIF Core dictionary named
'cif_core.dic' version 2.4.1 from 2010-06-29.

Automatic conversion script
Id: cif_fix_values 1891 2012-01-12 08:04:46Z andrius 

The following automatic conversions were performed:

'_exptl_crystal_density_meas' value 'not measured' was changed to '?'
- the value is perceived as not measured.

Automatic conversion script
Id: cif_fix_values 3008 2015-01-20 13:52:24Z robertas 
;
_cod_original_cell_volume 1516.4(13)
_cod_original_sg_symbol_H-M P-1
_cod_database_code 1512936

loop_
_symmetry_equiv_pos_as_xyz
'x, y, z'
'-x, -y, -z'

loop_
_atom_site_label
_atom_site_type_symbol
_atom_site_fract_x
_atom_site_fract_y
_atom_site_fract_z
_atom_site_U_iso_or_equiv
_atom_site_adp_type
_atom_site_occupancy
_atom_site_symmetry_multiplicity
_atom_site_calc_flag
_atom_site_refinement_flags
Zr1 Zr 0.51839(7) 0.59012(6) 0.67763(4) 0.0256(4) Uani 1 1 d .
N1 N 0.7530(18) 0.4864(16) 0.5973(11) 0.113(5) Uani 1 1 d .
N2 N 0.9377(15) 0.3518(16) 0.5008(11) 0.106(4) Uani 1 1 d .
O1 O 0.4910(12) 0.4287(12) 0.6217(8) 0.096(3) Uani 1 1 d .
O2 O 0.5860(15) 0.4344(13) 0.7726(9) 0.119(4) Uani 1 1 d .
O3 O 0.3186(12) 0.6548(13) 0.7373(9) 0.112(4) Uani 1 1 d .
O4 O 0.5736(14) 0.7073(13) 0.7336(8) 0.112(4) Uani 1 1 d .
O5 O 0.5023(14) 0.6832(12) 0.5530(9) 0.108(4) Uani 1 1 d .
O6 O 0.7544(15) 0.9683(14) 0.4761(10) 0.124(4) Uani 1 1 d .
O7 O 0.9481(17) 0.0329(17) 0.8391(13) 0.156(6) Uani 1 1 d .
C29 C 0.338(2) 0.0722(18) 0.6503(15) 0.113(6) Uani 1 1 d .
H29 H 0.3045 0.0141 0.6949 0.135 Uiso 1 1 calc R
C1 C 0.525(2) 0.3041(16) 0.6432(13) 0.104(5) Uani 1 1 d .
C2 C 0.626(2) 0.234(2) 0.6994(13) 0.113(6) Uani 1 1 d .
C3 C 0.6574(18) 0.3080(15) 0.7613(12) 0.094(4) Uani 1 1 d .
C4 C 0.762(2) 0.2407(19) 0.8118(13) 0.108(6) Uani 1 1 d .
H4 H 0.7823 0.2882 0.8527 0.130 Uiso 1 1 calc R
C5 C 0.834(2) 0.108(2) 0.8015(14) 0.117(6) Uani 1 1 d .
C6 C 0.810(2) 0.027(2) 0.7390(17) 0.125(7) Uani 1 1 d .
H6 H 0.8616 -0.0656 0.7335 0.150 Uiso 1 1 calc R
C7 C 0.7067(18) 0.0945(17) 0.6882(13) 0.100(5) Uani 1 1 d .
H7 H 0.6902 0.0467 0.6457 0.120 Uiso 1 1 calc R
C8 C 0.988(3) 0.110(3) 0.893(2) 0.160(10) Uani 1 1 d .
H8A H 1.0036 0.1854 0.8543 0.241 Uiso 1 1 calc R
H8B H 1.0741 0.0532 0.9127 0.241 Uiso 1 1 calc R
H8C H 0.9130 0.1439 0.9497 0.241 Uiso 1 1 calc R
C9 C 0.4631(16) 0.2252(16) 0.6099(12) 0.091(4) Uani 1 1 d .
C10 C 0.405(2) 0.1407(17) 0.6726(12) 0.098(5) Uani 1 1 d .
H10 H 0.4155 0.1321 0.7358 0.118 Uiso 1 1 calc R
C16 C 0.619(2) 0.763(3) 0.7901(17) 0.141(8) Uani 1 1 d .
H16A H 0.6197 0.8498 0.7612 0.169 Uiso 1 1 calc R
H16B H 0.7176 0.7051 0.7896 0.169 Uiso 1 1 calc R
C17 C 0.5384(18) 0.7844(16) 0.8930(14) 0.105(5) Uani 1 1 d D
C18 C 0.392(2) 0.883(2) 0.8984(19) 0.156(9) Uani 1 1 d D
H18A H 0.3378 0.8897 0.9641 0.234 Uiso 1 1 calc R
H18B H 0.3468 0.8537 0.8597 0.234 Uiso 1 1 calc R
H18C H 0.3945 0.9708 0.8749 0.234 Uiso 1 1 calc R
C19 C 0.603(3) 0.847(4) 0.943(2) 0.27(2) Uani 1 1 d D
H19A H 0.5300 0.9197 0.9812 0.398 Uiso 1 1 calc R
H19B H 0.6663 0.8829 0.8961 0.398 Uiso 1 1 calc R
H19C H 0.6565 0.7803 0.9835 0.398 Uiso 1 1 calc R
C20 C 0.531(5) 0.657(3) 0.946(2) 0.228(18) Uani 1 1 d D
H20A H 0.6225 0.5849 0.9291 0.342 Uiso 1 1 calc R
H20B H 0.4601 0.6339 0.9301 0.342 Uiso 1 1 calc R
H20C H 0.5074 0.6710 1.0144 0.342 Uiso 1 1 calc R
C21 C 0.5605(16) 0.7584(15) 0.4858(12) 0.089(4) Uani 1 1 d .
C22 C 0.6314(15) 0.8238(17) 0.5108(13) 0.097(5) Uani 1 1 d .
H22 H 0.6473 0.8116 0.5726 0.116 Uiso 1 1 calc R
C23 C 0.6809(17) 0.9093(16) 0.4452(13) 0.093(4) Uani 1 1 d .
C24 C 0.814(2) 1.055(2) 0.4089(16) 0.129(7) Uani 1 1 d .
H24A H 0.8903 1.0012 0.3596 0.194 Uiso 1 1 calc R
H24B H 0.8509 1.1015 0.4424 0.194 Uiso 1 1 calc R
H24C H 0.7416 1.1209 0.3800 0.194 Uiso 1 1 calc R
C25 C 0.858(2) 0.460(3) 0.645(2) 0.161(12) Uani 1 1 d .
C26 C 0.980(2) 0.368(2) 0.5772(14) 0.110(5) Uani 1 1 d .
C27 C 0.802(2) 0.4222(18) 0.5162(13) 0.109(5) Uani 1 1 d .
H27 H 0.7456 0.4264 0.4743 0.130 Uiso 1 1 calc R
C28 C 1.029(3) 0.266(4) 0.422(2) 0.192(15) Uani 1 1 d .
H28A H 0.9731 0.2325 0.3952 0.289 Uiso 1 1 calc R
H28B H 1.1016 0.1911 0.4443 0.289 Uiso 1 1 calc R
H28C H 1.0718 0.3176 0.3731 0.289 Uiso 1 1 calc R
C12 C 0.142(2) 0.577(3) 0.843(2) 0.30(3) Uani 1 1 d D
C13 C 0.272(5) 0.459(6) 0.871(3) 0.50(5) Uani 1 1 d D
H13A H 0.2483 0.4362 0.9380 0.744 Uiso 1 1 calc R
H13B H 0.3521 0.4880 0.8577 0.744 Uiso 1 1 calc R
H13C H 0.2968 0.3814 0.8334 0.744 Uiso 1 1 calc R
C14 C 0.116(11) 0.659(6) 0.933(4) 1.19(18) Uani 1 1 d D
H14A H 0.1274 0.7444 0.9121 1.791 Uiso 1 1 calc R
H14B H 0.1831 0.6082 0.9708 1.791 Uiso 1 1 calc R
H14C H 0.0206 0.6763 0.9710 1.791 Uiso 1 1 calc R
C11 C 0.191(3) 0.691(6) 0.763(4) 0.41(5) Uani 1 1 d .
H11A H 0.1506 0.7015 0.7079 0.487 Uiso 1 1 calc R
H11B H 0.1527 0.7786 0.7931 0.487 Uiso 1 1 calc R
C15 C 0.018(4) 0.533(7) 0.840(5) 0.48(6) Uani 1 1 d D
H15A H 0.0531 0.4368 0.8321 0.724 Uiso 1 1 calc R
H15B H -0.0238 0.5796 0.7874 0.724 Uiso 1 1 calc R
H15C H -0.0538 0.5560 0.8996 0.724 Uiso 1 1 calc R

loop_
_atom_site_aniso_label
_atom_site_aniso_U_11
_atom_site_aniso_U_22
_atom_site_aniso_U_33
_atom_site_aniso_U_23
_atom_site_aniso_U_13
_atom_site_aniso_U_12
Zr1 0.0275(5) 0.0252(5) 0.0233(5) -0.0006(3) -0.0031(3) -0.0104(3)
N1 0.135(13) 0.120(12) 0.093(10) -0.006(9) -0.004(9) -0.070(10)
N2 0.083(9) 0.116(11) 0.113(11) -0.024(9) -0.008(8) -0.033(8)
O1 0.098(7) 0.104(8) 0.087(7) 0.008(6) -0.019(6) -0.043(6)
O2 0.148(11) 0.098(8) 0.116(9) -0.008(7) -0.035(8) -0.047(8)
O3 0.089(8) 0.126(9) 0.115(9) 0.000(7) -0.013(6) -0.042(7)
O4 0.146(10) 0.137(10) 0.087(7) 0.000(7) -0.026(7) -0.090(9)
O5 0.123(9) 0.102(8) 0.096(8) -0.003(6) -0.011(7) -0.046(7)
O6 0.138(11) 0.124(10) 0.136(11) -0.027(8) -0.020(8) -0.075(9)
O7 0.132(12) 0.154(13) 0.186(16) 0.012(12) -0.079(12) -0.036(10)
C29 0.144(16) 0.096(12) 0.134(16) 0.030(11) -0.063(13) -0.074(12)
C1 0.144(15) 0.071(9) 0.119(13) 0.031(9) -0.059(12) -0.054(10)
C2 0.136(16) 0.106(13) 0.099(12) 0.002(10) -0.040(11) -0.038(12)
C3 0.105(11) 0.067(8) 0.100(11) -0.009(8) -0.014(9) -0.023(8)
C4 0.115(13) 0.098(12) 0.106(13) -0.016(10) -0.052(11) -0.011(10)
C5 0.132(16) 0.110(14) 0.108(13) 0.020(11) -0.063(12) -0.027(12)
C6 0.128(16) 0.094(12) 0.160(19) -0.003(12) -0.058(14) -0.034(11)
C7 0.096(11) 0.091(11) 0.102(12) 0.018(9) -0.030(9) -0.024(9)
C8 0.136(19) 0.17(2) 0.19(2) -0.026(19) -0.097(18) -0.027(16)
C9 0.080(9) 0.097(11) 0.094(11) 0.005(9) -0.023(8) -0.032(8)
C10 0.128(14) 0.093(11) 0.086(10) 0.001(8) -0.031(10) -0.052(10)
C16 0.135(17) 0.155(19) 0.145(19) -0.063(16) -0.007(14) -0.066(15)
C17 0.106(12) 0.097(12) 0.108(13) -0.010(10) -0.041(10) -0.020(10)
C18 0.128(18) 0.15(2) 0.17(2) -0.023(17) -0.030(16) -0.022(15)
C19 0.22(3) 0.35(5) 0.22(3) -0.18(4) -0.10(3) -0.01(3)
C20 0.45(6) 0.20(3) 0.16(2) 0.08(2) -0.18(3) -0.20(3)
C21 0.090(10) 0.078(9) 0.096(11) 0.010(8) -0.015(8) -0.034(8)
C22 0.073(9) 0.114(12) 0.101(11) -0.011(10) -0.011(8) -0.035(9)
C23 0.090(10) 0.092(10) 0.107(12) 0.006(9) -0.024(9) -0.047(9)
C24 0.143(17) 0.112(14) 0.160(19) 0.004(13) -0.028(14) -0.084(13)
C25 0.081(12) 0.22(3) 0.21(2) 0.13(2) -0.077(15) -0.092(15)
C26 0.094(12) 0.143(16) 0.101(12) -0.014(11) -0.030(10) -0.044(11)
C27 0.105(13) 0.102(12) 0.102(13) -0.024(10) -0.016(10) -0.018(10)
C28 0.132(19) 0.29(4) 0.18(2) -0.13(3) 0.040(17) -0.11(2)
C12 0.068(12) 0.41(5) 0.32(4) 0.28(4) -0.033(19) -0.08(2)
C13 0.46(9) 0.48(8) 0.24(5) 0.25(5) -0.05(5) 0.06(7)
C14 2.0(3) 0.48(7) 0.71(12) -0.44(8) 1.16(19) -0.88(14)
C11 0.066(17) 0.61(11) 0.45(8) 0.17(8) -0.07(3) -0.07(4)
C15 0.15(3) 0.69(13) 0.61(12) 0.35(10) -0.16(5) -0.23(6)

loop_
_atom_type_symbol
_atom_type_description
_atom_type_scat_dispersion_real
_atom_type_scat_dispersion_imag
_atom_type_scat_source
C C 0.0033 0.0016 'International Tables Vol C Tables 4.2.6.8 and 6.1.1.4'
H H 0.0000 0.0000 'International Tables Vol C Tables 4.2.6.8 and 6.1.1.4'
N N 0.0061 0.0033 'International Tables Vol C Tables 4.2.6.8 and 6.1.1.4'
O O 0.0106 0.0060 'International Tables Vol C Tables 4.2.6.8 and 6.1.1.4'
Zr Zr -2.9673 0.5597 'International Tables Vol C Tables 4.2.6.8 and 6.1.1.4'

loop_
_geom_angle_atom_site_label_1
_geom_angle_atom_site_label_2
_geom_angle_atom_site_label_3
_geom_angle
_geom_angle_site_symmetry_1
_geom_angle_site_symmetry_3
O4 Zr1 O3 99.5(6) . .
O4 Zr1 O5 100.1(5) . .
O3 Zr1 O5 96.9(5) . .
O4 Zr1 O2 92.9(5) . .
O3 Zr1 O2 98.5(6) . .
O5 Zr1 O2 157.9(5) . .
O4 Zr1 O1 169.1(5) . .
O3 Zr1 O1 88.0(5) . .
O5 Zr1 O1 86.6(5) . .
O2 Zr1 O1 78.1(5) . .
O4 Zr1 N1 89.0(6) . .
O3 Zr1 N1 171.4(5) . .
O5 Zr1 N1 82.7(5) . .
O2 Zr1 N1 79.7(6) . .
O1 Zr1 N1 83.3(5) . .
C27 N1 C25 111(2) . .
C27 N1 Zr1 127.9(14) . .
C25 N1 Zr1 119.1(16) . .
C27 N2 C26 106.6(15) . .
C27 N2 C28 128.8(19) . .
C26 N2 C28 124.5(18) . .
C1 O1 Zr1 132.8(11) . .
C3 O2 Zr1 132.1(12) . .
C11 O3 Zr1 171(3) . .
C16 O4 Zr1 164.7(15) . .
C21 O5 Zr1 141.6(12) . .
C23 O6 C24 118.0(15) . .
C5 O7 C8 113.7(17) . .
C10 C29 C23 116.6(16) . 2_666
C10 C29 H29 121.7 . .
C23 C29 H29 121.7 2_666 .
O1 C1 C2 123.3(16) . .
O1 C1 C9 120.3(15) . .
C2 C1 C9 116.4(14) . .
C7 C2 C1 121.1(17) . .
C7 C2 C3 118.8(17) . .
C1 C2 C3 119.8(17) . .
O2 C3 C4 119.9(16) . .
O2 C3 C2 120.1(16) . .
C4 C3 C2 119.9(15) . .
C5 C4 C3 119.6(17) . .
C5 C4 H4 120.1 . .
C3 C4 H4 120.2 . .
C4 C5 O7 125.6(19) . .
C4 C5 C6 123.6(17) . .
O7 C5 C6 110.5(18) . .
C7 C6 C5 116.7(18) . .
C7 C6 H6 121.6 . .
C5 C6 H6 121.7 . .
C6 C7 C2 121.3(19) . .
C6 C7 H7 119.3 . .
C2 C7 H7 119.4 . .
O7 C8 H8A 109.5 . .
O7 C8 H8B 109.6 . .
H8A C8 H8B 109.5 . .
O7 C8 H8C 109.4 . .
H8A C8 H8C 109.5 . .
H8B C8 H8C 109.5 . .
C10 C9 C1 120.9(15) . .
C10 C9 C21 115.9(14) . 2_666
C1 C9 C21 122.6(15) . 2_666
C29 C10 C9 125.2(17) . .
C29 C10 H10 117.4 . .
C9 C10 H10 117.3 . .
O4 C16 C17 117.7(18) . .
O4 C16 H16A 107.9 . .
C17 C16 H16A 107.9 . .
O4 C16 H16B 107.9 . .
C17 C16 H16B 107.8 . .
H16A C16 H16B 107.2 . .
C19 C17 C18 105.2(19) . .
C19 C17 C20 109(2) . .
C18 C17 C20 109(2) . .
C19 C17 C16 109.6(19) . .
C18 C17 C16 110.3(18) . .
C20 C17 C16 113(2) . .
C17 C18 H18A 109.5 . .
C17 C18 H18B 109.6 . .
H18A C18 H18B 109.5 . .
C17 C18 H18C 109.3 . .
H18A C18 H18C 109.5 . .
H18B C18 H18C 109.5 . .
C17 C19 H19A 109.6 . .
C17 C19 H19B 109.7 . .
H19A C19 H19B 109.5 . .
C17 C19 H19C 109.1 . .
H19A C19 H19C 109.5 . .
H19B C19 H19C 109.5 . .
C17 C20 H20A 109.3 . .
C17 C20 H20B 109.6 . .
H20A C20 H20B 109.4 . .
C17 C20 H20C 109.7 . .
H20A C20 H20C 109.4 . .
H20B C20 H20C 109.4 . .
C22 C21 O5 119.2(16) . .
C22 C21 C9 120.7(15) . 2_666
O5 C21 C9 119.9(15) . 2_666
C21 C22 C23 119.7(17) . .
C21 C22 H22 120.1 . .
C23 C22 H22 120.3 . .
O6 C23 C22 115.5(16) . .
O6 C23 C29 122.7(15) . 2_666
C22 C23 C29 121.7(15) . 2_666
O6 C24 H24A 109.4 . .
O6 C24 H24B 109.5 . .
H24A C24 H24B 109.5 . .
O6 C24 H24C 109.5 . .
H24A C24 H24C 109.5 . .
H24B C24 H24C 109.5 . .
N1 C25 C26 101(2) . .
N2 C26 C25 109.2(16) . .
N2 C27 N1 112.2(18) . .
N2 C27 H27 123.9 . .
N1 C27 H27 124.0 . .
N2 C28 H28A 109.6 . .
N2 C28 H28B 109.5 . .
H28A C28 H28B 109.4 . .
N2 C28 H28C 109.4 . .
H28A C28 H28C 109.5 . .
H28B C28 H28C 109.4 . .
C15 C12 C14 115(5) . .
C15 C12 C13 114(4) . .
C14 C12 C13 92(4) . .
C15 C12 C11 123(3) . .
C14 C12 C11 94(3) . .
C13 C12 C11 113(3) . .
C12 C13 H13A 111.6 . .
C12 C13 H13B 112.8 . .
H13A C13 H13B 106.0 . .
C12 C13 H13C 113.9 . .
H13A C13 H13C 106.4 . .
H13B C13 H13C 105.6 . .
C12 C14 H14A 119.8 . .
C12 C14 H14B 121.9 . .
H14A C14 H14B 94.4 . .
C12 C14 H14C 124.3 . .
H14A C14 H14C 96.6 . .
H14B C14 H14C 92.5 . .
O3 C11 C12 111(4) . .
O3 C11 H11A 110.3 . .
C12 C11 H11A 110.2 . .
O3 C11 H11B 108.7 . .
C12 C11 H11B 108.4 . .
H11A C11 H11B 108.0 . .
C12 C15 H15A 115.9 . .
C12 C15 H15B 114.2 . .
H15A C15 H15B 103.3 . .
C12 C15 H15C 114.3 . .
H15A C15 H15C 103.8 . .
H15B C15 H15C 103.9 . .

loop_
_geom_bond_atom_site_label_1
_geom_bond_atom_site_label_2
_geom_bond_distance
_geom_bond_site_symmetry_2
Zr1 O4 1.935(11) .
Zr1 O3 1.956(12) .
Zr1 O5 1.992(12) .
Zr1 O2 2.080(13) .
Zr1 O1 2.175(12) .
Zr1 N1 2.354(17) .
N1 C27 1.34(2) .
N1 C25 1.39(2) .
N2 C27 1.32(2) .
N2 C26 1.37(2) .
N2 C28 1.46(2) .
O1 C1 1.282(18) .
O2 C3 1.298(18) .
O3 C11 1.23(3) .
O4 C16 1.36(2) .
O5 C21 1.375(18) .
O6 C23 1.370(19) .
O6 C24 1.47(2) .
O7 C5 1.39(2) .
O7 C8 1.47(3) .
C29 C10 1.33(2) .
C29 C23 1.45(2) 2_666
C29 H29 0.9500 .
C1 C2 1.45(2) .
C1 C9 1.46(2) .
C2 C7 1.43(2) .
C2 C3 1.47(2) .
C3 C4 1.42(2) .
C4 C5 1.35(3) .
C4 H4 0.9500 .
C5 C6 1.48(3) .
C6 C7 1.41(2) .
C6 H6 0.9500 .
C7 H7 0.9500 .
C8 H8A 0.9800 .
C8 H8B 0.9800 .
C8 H8C 0.9800 .
C9 C10 1.41(2) .
C9 C21 1.47(2) 2_666
C10 H10 0.9500 .
C16 C17 1.53(3) .
C16 H16A 0.9900 .
C16 H16B 0.9900 .
C17 C19 1.496(19) .
C17 C18 1.509(18) .
C17 C20 1.519(19) .
C18 H18A 0.9800 .
C18 H18B 0.9800 .
C18 H18C 0.9800 .
C19 H19A 0.9800 .
C19 H19B 0.9800 .
C19 H19C 0.9800 .
C20 H20A 0.9807 .
C20 H20B 0.9807 .
C20 H20C 0.9807 .
C21 C22 1.35(2) .
C21 C9 1.47(2) 2_666
C22 C23 1.40(2) .
C22 H22 0.9500 .
C23 C29 1.45(2) 2_666
C24 H24A 0.9800 .
C24 H24B 0.9800 .
C24 H24C 0.9800 .
C25 C26 1.50(3) .
C27 H27 0.9500 .
C28 H28A 0.9802 .
C28 H28B 0.9802 .
C28 H28C 0.9802 .
C12 C15 1.58(3) .
C12 C14 1.59(3) .
C12 C13 1.59(3) .
C12 C11 1.73(6) .
C13 H13A 1.0114 .
C13 H13B 1.0151 .
C13 H13C 1.0190 .
C14 H14A 1.0948 .
C14 H14B 1.1127 .
C14 H14C 1.1351 .
C11 H11A 0.9900 .
C11 H11B 0.9900 .
C15 H15A 1.0420 .
C15 H15B 1.0340 .
C15 H15C 1.0345 .
